data_7005390
loop_
_publ_author_name
'Ko, Hyun Hee'
'Lim, Jeong Hak'
'Yoo, Houng Sik'
'Kang, Jun Sung'
'Kim, Hyoung Chan'
'Koh, Eui Kwan'
'Hong, Chang Seop'

_publ_section_title
;
 Two WV-MnIII bimetallic assemblies built by octacyanotungstate(v) and
 MnIII Schiff bases: molecular structures and a spin-flop transition.
;
_journal_issue 20
_journal_name_full 'Dalton transactions (Cambridge, England : 2003)'
_journal_page_first 2070
_journal_page_last 2076
_journal_paper_doi 10.1039/b701704a
_journal_year 2007
_chemical_formula_sum 'C74 H88 Mn3 N14 O20 W'
_chemical_formula_weight 1842.25
_chemical_name_systematic
;
?
;
_space_group_IT_number 14
_symmetry_cell_setting monoclinic
_symmetry_space_group_name_Hall '-P 2ybc'
_symmetry_space_group_name_H-M 'P 1 21/c 1'
_atom_sites_solution_hydrogens geom
_atom_sites_solution_primary direct
_atom_sites_solution_secondary difmap
_audit_creation_method SHELXL-97
_cell_angle_alpha 90.00
_cell_angle_beta 97.799(2)
_cell_angle_gamma 90.00
_cell_formula_units_Z 4
_cell_length_a 14.2217(4)
_cell_length_b 13.3935(3)
_cell_length_c 43.7623(11)
_cell_measurement_temperature 293(2)
_cell_volume 8258.7(4)
_computing_structure_refinement 'SHELXL-97 (Sheldrick, 1997)'
_diffrn_ambient_temperature 293(2)
_diffrn_measured_fraction_theta_full 0.984
_diffrn_measured_fraction_theta_max 0.984
_diffrn_radiation_monochromator graphite
_diffrn_radiation_source 'fine-focus sealed tube'
_diffrn_radiation_type MoK\a
_diffrn_radiation_wavelength 0.71073
_diffrn_reflns_av_R_equivalents 0.1525
_diffrn_reflns_av_sigmaI/netI 0.2453
_diffrn_reflns_limit_h_max 17
_diffrn_reflns_limit_h_min -18
_diffrn_reflns_limit_k_max 17
_diffrn_reflns_limit_k_min -17
_diffrn_reflns_limit_l_max 58
_diffrn_reflns_limit_l_min -58
_diffrn_reflns_number 82268
_diffrn_reflns_theta_full 28.40
_diffrn_reflns_theta_max 28.40
_diffrn_reflns_theta_min 1.45
_exptl_absorpt_coefficient_mu 1.913
_exptl_crystal_colour brown
_exptl_crystal_density_diffrn 1.482
_exptl_crystal_density_method 'not measured'
_exptl_crystal_description plate
_exptl_crystal_F_000 3756
_exptl_crystal_size_max 0.35
_exptl_crystal_size_mid 0.15
_exptl_crystal_size_min 0.013
_refine_diff_density_max 2.056
_refine_diff_density_min -1.742
_refine_diff_density_rms 0.149
_refine_ls_extinction_method none
_refine_ls_goodness_of_fit_ref 0.925
_refine_ls_hydrogen_treatment constr
_refine_ls_matrix_type full
_refine_ls_number_parameters 1009
_refine_ls_number_reflns 20390
_refine_ls_number_restraints 0
_refine_ls_restrained_S_all 0.925
_refine_ls_R_factor_all 0.2498
_refine_ls_R_factor_gt 0.0778
_refine_ls_shift/su_max 0.006
_refine_ls_shift/su_mean 0.000
_refine_ls_structure_factor_coef Fsqd
_refine_ls_weighting_details 'calc w=1/[\s^2^(Fo^2^)+(0.1288P)^2^+0.0000P] where P=(Fo^2^+2Fc^2^)/3'
_refine_ls_weighting_scheme calc
_refine_ls_wR_factor_gt 0.1982
_refine_ls_wR_factor_ref 0.2679
_reflns_number_gt 7108
_reflns_number_total 20390
_reflns_threshold_expression >2sigma(I)
_cod_data_source_file b701704a.txt
_cod_data_source_block p2c
_cod_depositor_comments
;
The following automatic conversions were performed:

'_refine_ls_hydrogen_treatment' value 'const' was replaced with the
value 'constr' as specified in the replacement file
'src/cod-tools/trunk/data/replacement-values/replacement_values.lst'.

Automatic conversion script
Id: cif_fix_values 5376 2017-05-30 11:51:03Z andrius 
;
_cod_original_sg_symbol_H-M P21/c
_cod_database_code 7005390

loop_
_symmetry_equiv_pos_as_xyz
'x, y, z'
'-x, y+1/2, -z+1/2'
'-x, -y, -z'
'x, -y-1/2, z-1/2'

loop_
_atom_site_label
_atom_site_type_symbol
_atom_site_fract_x
_atom_site_fract_y
_atom_site_fract_z
_atom_site_U_iso_or_equiv
_atom_site_adp_type
_atom_site_occupancy
_atom_site_symmetry_multiplicity
_atom_site_calc_flag
_atom_site_refinement_flags
_atom_site_disorder_assembly
_atom_site_disorder_group
Mn1 Mn 0.20774(10) 0.48320(11) 0.21714(3) 0.0432(4) Uani 1 1 d . . .
C1 C -0.1600(8) 0.6665(10) 0.2171(3) 0.076(4) Uani 1 1 d . . .
H1A H -0.2023 0.6108 0.2131 0.115 Uiso 1 1 calc R . .
H1B H -0.1754 0.7165 0.2016 0.115 Uiso 1 1 calc R . .
H1C H -0.1665 0.6941 0.2370 0.115 Uiso 1 1 calc R . .
C2 C 0.0971(8) 0.6619(8) 0.2214(2) 0.049(3) Uani 1 1 d . . .
C3 C 0.0063(8) 0.7035(8) 0.2221(2) 0.052(3) Uani 1 1 d . . .
C4 C -0.0038(10) 0.8029(9) 0.2284(3) 0.073(4) Uani 1 1 d . . .
H4 H -0.0640 0.8295 0.2287 0.088 Uiso 1 1 calc R . .
C5 C 0.0739(10) 0.8632(9) 0.2340(3) 0.079(4) Uani 1 1 d . . .
H5 H 0.0661 0.9298 0.2392 0.094 Uiso 1 1 calc R . .
C6 C 0.1633(10) 0.8272(8) 0.2322(3) 0.078(4) Uani 1 1 d . . .
H6 H 0.2153 0.8699 0.2351 0.093 Uiso 1 1 calc R . .
C7 C 0.1757(8) 0.7246(7) 0.2259(2) 0.052(3) Uani 1 1 d . . .
C8 C 0.2699(8) 0.6905(8) 0.2250(2) 0.059(3) Uani 1 1 d . . .
H8 H 0.3180 0.7381 0.2272 0.071 Uiso 1 1 calc R . .
C9 C 0.3937(8) 0.5735(10) 0.2185(4) 0.110(6) Uani 1 1 d . . .
H9 H 0.3915 0.5731 0.1960 0.131 Uiso 1 1 calc R . .
C10 C 0.4728(7) 0.6442(9) 0.2273(3) 0.078(4) Uani 1 1 d . . .
H10A H 0.4749 0.6613 0.2490 0.094 Uiso 1 1 calc R . .
H10B H 0.4612 0.7050 0.2154 0.094 Uiso 1 1 calc R . .
C11 C 0.5697(9) 0.6006(13) 0.2220(5) 0.144(8) Uani 1 1 d . . .
H11A H 0.5758 0.6074 0.2003 0.173 Uiso 1 1 calc R . .
H11B H 0.6192 0.6406 0.2335 0.173 Uiso 1 1 calc R . .
C12 C 0.5849(9) 0.5043(11) 0.2301(4) 0.111(6) Uani 1 1 d . . .
H12A H 0.6033 0.5023 0.2522 0.133 Uiso 1 1 calc R . .
H12B H 0.6390 0.4815 0.2207 0.133 Uiso 1 1 calc R . .
C13 C 0.5071(8) 0.4294(9) 0.2224(3) 0.074(4) Uani 1 1 d . . .
H13A H 0.5183 0.3727 0.2362 0.088 Uiso 1 1 calc R . .
H13B H 0.5078 0.4057 0.2015 0.088 Uiso 1 1 calc R . .
C14 C 0.4111(8) 0.4736(9) 0.2252(4) 0.095(5) Uani 1 1 d . . .
H14 H 0.4147 0.4756 0.2477 0.114 Uiso 1 1 calc R . .
C15 C 0.3324(7) 0.3137(8) 0.2119(2) 0.052(3) Uani 1 1 d . . .
H15 H 0.3927 0.2869 0.2120 0.063 Uiso 1 1 calc R . .
C16 C 0.2540(8) 0.2459(7) 0.2052(2) 0.055(3) Uani 1 1 d . . .
C17 C 0.2752(9) 0.1452(8) 0.1997(3) 0.067(3) Uani 1 1 d . . .
H17 H 0.3380 0.1253 0.2000 0.081 Uiso 1 1 calc R . .
C18 C 0.2032(11) 0.0762(8) 0.1940(3) 0.078(4) Uani 1 1 d . . .
H18 H 0.2175 0.0099 0.1903 0.093 Uiso 1 1 calc R . .
C19 C 0.1093(9) 0.1051(8) 0.1937(3) 0.067(3) Uani 1 1 d . . .
H19 H 0.0608 0.0581 0.1905 0.080 Uiso 1 1 calc R . .
C20 C 0.0892(8) 0.2024(8) 0.1980(2) 0.058(3) Uani 1 1 d . . .
C21 C 0.1606(7) 0.2770(7) 0.2052(2) 0.048(3) Uani 1 1 d . . .
C22 C -0.0766(9) 0.1677(9) 0.1991(3) 0.080(4) Uani 1 1 d . . .
H22A H -0.1353 0.2030 0.1991 0.120 Uiso 1 1 calc R . .
H22B H -0.0642 0.1282 0.2175 0.120 Uiso 1 1 calc R . .
H22C H -0.0808 0.1248 0.1814 0.120 Uiso 1 1 calc R . .
N1 N 0.2942(6) 0.5981(6) 0.2214(2) 0.052(2) Uani 1 1 d . . .
N2 N 0.3279(6) 0.4070(6) 0.2177(2) 0.053(2) Uani 1 1 d . . .
O1 O -0.0656(5) 0.6343(6) 0.21689(17) 0.064(2) Uani 1 1 d . . .
O2 O 0.1010(5) 0.5658(5) 0.21553(17) 0.0589(19) Uani 1 1 d . . .
O3 O 0.1346(4) 0.3673(4) 0.21116(16) 0.0527(19) Uani 1 1 d . . .
O4 O -0.0019(5) 0.2370(5) 0.19816(17) 0.059(2) Uani 1 1 d . . .
O5 O 0.2176(6) 0.4725(8) 0.26908(18) 0.102(3) Uani 1 1 d . . .
O6 O 0.2014(5) 0.4995(5) 0.16518(15) 0.0572(19) Uani 1 1 d . . .
Mn2 Mn 0.94059(10) 0.45425(10) 0.13398(3) 0.0402(4) Uani 1 1 d . . .
C23 C 1.3091(8) 0.2793(9) 0.1226(3) 0.084(4) Uani 1 1 d . . .
H23A H 1.3523 0.3346 0.1258 0.126 Uiso 1 1 calc R . .
H23B H 1.3121 0.2507 0.1027 0.126 Uiso 1 1 calc R . .
H23C H 1.3264 0.2297 0.1382 0.126 Uiso 1 1 calc R . .
C24 C 1.0543(7) 0.2810(6) 0.1243(2) 0.040(2) Uani 1 1 d . . .
C25 C 1.1449(7) 0.2434(7) 0.1198(2) 0.046(3) Uani 1 1 d . . .
C26 C 1.1555(9) 0.1437(9) 0.1130(3) 0.069(3) Uani 1 1 d . . .
H26 H 1.2150 0.1189 0.1104 0.083 Uiso 1 1 calc R . .
C27 C 1.0779(10) 0.0808(8) 0.1099(3) 0.079(4) Uani 1 1 d . . .
H27 H 1.0851 0.0137 0.1053 0.095 Uiso 1 1 calc R . .
C28 C 0.9906(8) 0.1173(8) 0.1138(3) 0.066(3) Uani 1 1 d . . .
H28 H 0.9388 0.0743 0.1118 0.079 Uiso 1 1 calc R . .
C29 C 0.9773(7) 0.2163(7) 0.1206(2) 0.047(3) Uani 1 1 d . . .
C30 C 0.8819(7) 0.2486(7) 0.1258(2) 0.050(3) Uani 1 1 d . . .
H30 H 0.8347 0.2001 0.1244 0.060 Uiso 1 1 calc R . .
C31 C 0.7628(7) 0.3634(8) 0.1400(4) 0.082(4) Uani 1 1 d . . .
H31 H 0.7715 0.3722 0.1624 0.099 Uiso 1 1 calc R . .
C32 C 0.6853(7) 0.2858(8) 0.1332(3) 0.074(4) Uani 1 1 d . . .
H32A H 0.7041 0.2246 0.1442 0.089 Uiso 1 1 calc R . .
H32B H 0.6750 0.2712 0.1113 0.089 Uiso 1 1 calc R . .
C33 C 0.5945(10) 0.3255(11) 0.1433(5) 0.154(9) Uani 1 1 d . . .
H33A H 0.5432 0.2794 0.1365 0.185 Uiso 1 1 calc R . .
H33B H 0.6020 0.3273 0.1657 0.185 Uiso 1 1 calc R . .
C34 C 0.5682(9) 0.4227(11) 0.1318(5) 0.114(6) Uani 1 1 d . . .
H34A H 0.5160 0.4458 0.1421 0.137 Uiso 1 1 calc R . .
H34B H 0.5444 0.4164 0.1100 0.137 Uiso 1 1 calc R . .
C35 C 0.6433(8) 0.5019(9) 0.1352(3) 0.076(4) Uani 1 1 d . . .
H35A H 0.6519 0.5272 0.1561 0.091 Uiso 1 1 calc R . .
H35B H 0.6237 0.5570 0.1214 0.091 Uiso 1 1 calc R . .
C36 C 0.7368(8) 0.4586(8) 0.1275(3) 0.074(4) Uani 1 1 d . . .
H36 H 0.7262 0.4481 0.1051 0.089 Uiso 1 1 calc R . .
C37 C 0.8124(8) 0.6235(8) 0.1351(2) 0.058(3) Uani 1 1 d . . .
H37 H 0.7513 0.6489 0.1346 0.070 Uiso 1 1 calc R . .
C38 C 0.8893(7) 0.6951(6) 0.1384(2) 0.045(3) Uani 1 1 d . . .
C39 C 0.8660(10) 0.7948(8) 0.1432(3) 0.072(4) Uani 1 1 d . . .
H39 H 0.8033 0.8137 0.1437 0.086 Uiso 1 1 calc R . .
C40 C 0.9384(12) 0.8648(9) 0.1471(3) 0.089(4) Uani 1 1 d . . .
H40 H 0.9240 0.9315 0.1502 0.107 Uiso 1 1 calc R . .
C41 C 1.0310(10) 0.8368(9) 0.1466(3) 0.074(4) Uani 1 1 d . . .
H41 H 1.0786 0.8849 0.1493 0.089 Uiso 1 1 calc R . .
C42 C 1.0542(9) 0.7398(8) 0.1422(3) 0.060(3) Uani 1 1 d . . .
C43 C 0.9835(7) 0.6661(7) 0.1380(2) 0.047(3) Uani 1 1 d . . .
C44 C 1.2159(9) 0.7746(9) 0.1431(3) 0.093(5) Uani 1 1 d . . .
H44A H 1.2758 0.7418 0.1430 0.139 Uiso 1 1 calc R . .
H44B H 1.2175 0.8133 0.1617 0.139 Uiso 1 1 calc R . .
H44C H 1.2039 0.8179 0.1256 0.139 Uiso 1 1 calc R . .
N3 N 0.8583(5) 0.3367(6) 0.1320(2) 0.050(2) Uani 1 1 d . . .
N4 N 0.8200(6) 0.5282(6) 0.1327(2) 0.049(2) Uani 1 1 d . . .
O7 O 1.2159(5) 0.3128(5) 0.12435(19) 0.068(2) Uani 1 1 d . . .
O8 O 1.0502(4) 0.3773(5) 0.13261(16) 0.0485(17) Uani 1 1 d . . .
O9 O 1.0100(4) 0.5722(4) 0.13329(17) 0.0539(19) Uani 1 1 d . . .
O10 O 1.1428(5) 0.7022(5) 0.14193(19) 0.068(2) Uani 1 1 d . . .
O11 O 0.9489(5) 0.4473(5) 0.18534(15) 0.0563(19) Uani 1 1 d . . .
O12 O 0.9138(5) 0.4511(6) 0.08049(16) 0.066(2) Uani 1 1 d . . .
Mn3 Mn 0.13295(10) 0.52008(11) 0.04321(3) 0.0425(4) Uani 1 1 d . . .
C45 C -0.1317(10) 0.1885(10) 0.0289(3) 0.097(5) Uani 1 1 d . . .
H45A H -0.1930 0.2186 0.0287 0.145 Uiso 1 1 calc R . .
H45B H -0.1196 0.1440 0.0462 0.145 Uiso 1 1 calc R . .
H45C H -0.1301 0.1518 0.0101 0.145 Uiso 1 1 calc R . .
C46 C 0.0958(9) 0.3073(7) 0.0361(2) 0.057(3) Uani 1 1 d . . .
C47 C 0.0287(10) 0.2322(8) 0.0313(3) 0.071(4) Uani 1 1 d . . .
C48 C 0.0568(13) 0.1384(10) 0.0261(4) 0.099(5) Uani 1 1 d . . .
H48 H 0.0106 0.0892 0.0223 0.118 Uiso 1 1 calc R . .
C49 C 0.1486(14) 0.1120(11) 0.0263(4) 0.113(6) Uani 1 1 d . . .
H49 H 0.1648 0.0456 0.0237 0.135 Uiso 1 1 calc R . .
C50 C 0.2173(11) 0.1841(9) 0.0303(3) 0.091(4) Uani 1 1 d . . .
H50 H 0.2804 0.1673 0.0295 0.109 Uiso 1 1 calc R . .
C51 C 0.1922(9) 0.2844(7) 0.0356(3) 0.065(3) Uani 1 1 d . . .
C52 C 0.2665(8) 0.3588(9) 0.0403(3) 0.068(3) Uani 1 1 d . . .
H52 H 0.3286 0.3362 0.0412 0.082 Uiso 1 1 calc R . .
C53 C 0.3354(10) 0.5201(12) 0.0478(5) 0.125(7) Uani 1 1 d . . .
H53 H 0.3447 0.5234 0.0703 0.150 Uiso 1 1 calc R . .
C54 C 0.4306(8) 0.4857(11) 0.0429(3) 0.084(4) Uani 1 1 d . . .
H54A H 0.4454 0.4254 0.0549 0.101 Uiso 1 1 calc R . .
H54B H 0.4295 0.4687 0.0214 0.101 Uiso 1 1 calc R . .
C55 C 0.5063(11) 0.5588(13) 0.0515(6) 0.152(9) Uani 1 1 d . . .
H55A H 0.5228 0.5583 0.0738 0.182 Uiso 1 1 calc R . .
H55B H 0.5621 0.5386 0.0426 0.182 Uiso 1 1 calc R . .
C56 C 0.4817(9) 0.6567(15) 0.0419(6) 0.184(11) Uani 1 1 d . . .
H56A H 0.4847 0.6606 0.0199 0.221 Uiso 1 1 calc R . .
H56B H 0.5301 0.7012 0.0520 0.221 Uiso 1 1 calc R . .
C57 C 0.3825(7) 0.6982(9) 0.0478(3) 0.081(4) Uani 1 1 d . . .
H57A H 0.3856 0.7209 0.0690 0.098 Uiso 1 1 calc R . .
H57B H 0.3645 0.7544 0.0343 0.098 Uiso 1 1 calc R . .
C58 C 0.3092(9) 0.6147(12) 0.0415(5) 0.122(7) Uani 1 1 d . . .
H58 H 0.3030 0.6128 0.0190 0.146 Uiso 1 1 calc R . .
C59 C 0.1837(8) 0.7278(8) 0.0509(3) 0.060(3) Uani 1 1 d . . .
H59 H 0.2299 0.7773 0.0534 0.072 Uiso 1 1 calc R . .
C60 C 0.0863(7) 0.7582(7) 0.0535(2) 0.050(3) Uani 1 1 d . . .
C61 C 0.0666(9) 0.8587(8) 0.0591(3) 0.069(3) Uani 1 1 d . . .
H61 H 0.1159 0.9048 0.0621 0.082 Uiso 1 1 calc R . .
C62 C -0.0242(10) 0.8889(9) 0.0601(3) 0.086(4) Uani 1 1 d . . .
H62 H -0.0372 0.9564 0.0624 0.103 Uiso 1 1 calc R . .
C63 C -0.0971(9) 0.8207(9) 0.0578(3) 0.073(4) Uani 1 1 d . . .
H63 H -0.1578 0.8425 0.0602 0.088 Uiso 1 1 calc R . .
C64 C -0.0828(8) 0.7212(9) 0.0521(3) 0.060(3) Uani 1 1 d . . .
C65 C 0.0126(7) 0.6878(7) 0.0496(2) 0.045(2) Uani 1 1 d . . .
C66 C -0.2426(8) 0.6736(10) 0.0489(3) 0.084(4) Uani 1 1 d . . .
H66A H -0.2810 0.6145 0.0460 0.126 Uiso 1 1 calc R . .
H66B H -0.2630 0.7206 0.0328 0.126 Uiso 1 1 calc R . .
H66C H -0.2490 0.7028 0.0686 0.126 Uiso 1 1 calc R . .
N5 N 0.2548(6) 0.4509(6) 0.0433(2) 0.060(2) Uani 1 1 d . . .
N6 N 0.2109(6) 0.6405(6) 0.04545(19) 0.050(2) Uani 1 1 d . . .
O13 O -0.1484(5) 0.6487(6) 0.04800(19) 0.071(2) Uani 1 1 d . . .
O14 O 0.0213(5) 0.5928(5) 0.04360(17) 0.0550(19) Uani 1 1 d . . .
O15 O 0.0661(5) 0.3987(5) 0.04067(17) 0.060(2) Uani 1 1 d . . .
O16 O -0.0617(7) 0.2634(6) 0.0314(2) 0.085(3) Uani 1 1 d . . .
O17 O 0.1221(5) 0.5317(6) -0.00873(15) 0.065(2) Uani 1 1 d . . .
O18 O 0.1572(5) 0.5165(7) 0.09471(16) 0.078(2) Uani 1 1 d . . .
W1 W 0.52643(3) 0.93633(3) 0.142114(13) 0.0626(2) Uani 1 1 d . . .
C67 C 0.3925(10) 0.9347(9) 0.1131(3) 0.070(3) Uani 1 1 d . . .
C68 C 0.4273(9) 0.9082(8) 0.1755(3) 0.069(3) Uani 1 1 d . . .
C69 C 0.4867(9) 0.7790(10) 0.1384(3) 0.075(4) Uani 1 1 d . . .
C70 C 0.6129(10) 0.8674(13) 0.1794(4) 0.101(5) Uani 1 1 d . . .
C71 C 0.5853(14) 0.8777(16) 0.1043(6) 0.186(12) Uani 1 1 d . . .
C72 C 0.6655(11) 0.9988(11) 0.1444(5) 0.122(6) Uani 1 1 d . . .
C73 C 0.5166(12) 1.0606(14) 0.1118(4) 0.112(6) Uani 1 1 d . . .
C74 C 0.5196(14) 1.0632(10) 0.1709(4) 0.112(6) Uani 1 1 d . . .
N7 N 0.3222(10) 0.9342(10) 0.0958(4) 0.120(5) Uani 1 1 d . . .
N8 N 0.3777(8) 0.8932(8) 0.1932(3) 0.079(3) Uani 1 1 d . . .
N9 N 0.4716(9) 0.6951(8) 0.1366(3) 0.108(4) Uani 1 1 d . . .
N10 N 0.6619(10) 0.8328(11) 0.2007(4) 0.132(6) Uani 1 1 d . . .
N11 N 0.6158(16) 0.8543(16) 0.0835(6) 0.292(17) Uani 1 1 d . . .
N12 N 0.7389(10) 1.0336(9) 0.1459(5) 0.170(8) Uani 1 1 d . . .
N13 N 0.5079(13) 1.1311(14) 0.0947(4) 0.170(8) Uani 1 1 d . . .
N14 N 0.5141(13) 1.1319(10) 0.1849(4) 0.162(7) Uani 1 1 d . . .
O19 O 0.358(2) 0.9631(15) 0.0291(6) 0.358(17) Uani 1 1 d . . .
O20 O 0.3454(14) 0.5302(12) 0.1301(3) 0.215(8) Uani 1 1 d . . .

loop_
_atom_site_aniso_label
_atom_site_aniso_U_11
_atom_site_aniso_U_22
_atom_site_aniso_U_33
_atom_site_aniso_U_23
_atom_site_aniso_U_13
_atom_site_aniso_U_12
Mn1 0.0421(9) 0.0411(8) 0.0467(9) -0.0011(7) 0.0072(7) 0.0055(7)
C1 0.059(8) 0.102(10) 0.072(9) -0.012(7) 0.019(7) 0.025(7)
C2 0.062(7) 0.048(6) 0.040(6) 0.000(5) 0.020(6) 0.014(6)
C3 0.069(8) 0.044(6) 0.045(7) 0.006(5) 0.020(6) 0.020(6)
C4 0.085(10) 0.070(9) 0.068(9) 0.003(7) 0.022(7) 0.036(8)
C5 0.099(11) 0.046(7) 0.097(10) 0.003(7) 0.031(9) 0.007(7)
C6 0.098(10) 0.049(7) 0.091(10) -0.005(6) 0.034(8) 0.012(7)
C7 0.058(7) 0.039(6) 0.060(7) -0.001(5) 0.011(6) 0.010(5)
C8 0.063(8) 0.045(6) 0.069(8) -0.003(6) 0.004(6) -0.009(6)
C9 0.041(7) 0.074(10) 0.204(18) -0.059(11) -0.017(9) -0.008(7)
C10 0.041(7) 0.080(9) 0.111(11) -0.031(8) 0.001(7) -0.009(6)
C11 0.037(8) 0.106(13) 0.28(3) -0.025(15) 0.002(12) -0.003(8)
C12 0.042(8) 0.080(11) 0.213(18) 0.031(12) 0.023(10) 0.000(8)
C13 0.054(7) 0.075(8) 0.090(9) 0.007(7) 0.006(7) 0.023(7)
C14 0.036(7) 0.063(8) 0.190(16) 0.037(9) 0.030(9) 0.007(6)
C15 0.045(6) 0.050(6) 0.062(7) 0.009(6) 0.009(6) 0.009(5)
C16 0.069(8) 0.037(6) 0.059(7) -0.005(5) 0.005(6) 0.018(5)
C17 0.083(9) 0.046(7) 0.072(8) -0.004(6) 0.007(7) 0.020(6)
C18 0.117(12) 0.041(7) 0.071(9) -0.011(6) 0.000(8) 0.024(8)
C19 0.071(9) 0.036(6) 0.089(9) -0.009(6) 0.000(7) -0.004(6)
C20 0.067(8) 0.056(7) 0.051(7) 0.003(6) 0.010(6) 0.005(6)
C21 0.052(7) 0.048(6) 0.045(7) 0.010(5) 0.011(5) 0.004(5)
C22 0.081(9) 0.063(8) 0.095(10) 0.011(7) 0.011(8) -0.018(7)
N1 0.041(5) 0.046(5) 0.068(6) -0.011(4) -0.002(5) 0.012(4)
N2 0.049(5) 0.046(5) 0.066(6) 0.010(4) 0.015(5) 0.004(4)
O1 0.048(5) 0.066(5) 0.081(6) -0.003(4) 0.017(4) 0.013(4)
O2 0.044(4) 0.048(4) 0.081(5) -0.013(4) -0.001(4) 0.007(3)
O3 0.044(4) 0.033(4) 0.085(5) 0.002(3) 0.024(4) 0.002(3)
O4 0.055(5) 0.051(4) 0.072(5) 0.005(4) 0.016(4) -0.010(4)
O5 0.063(6) 0.188(10) 0.057(5) 0.005(6) 0.018(4) 0.031(6)
O6 0.064(5) 0.063(5) 0.044(4) -0.004(4) 0.007(4) -0.008(4)
Mn2 0.0376(8) 0.0353(8) 0.0487(9) -0.0024(7) 0.0097(7) -0.0027(6)
C23 0.050(8) 0.065(8) 0.140(13) -0.006(8) 0.028(8) 0.006(6)
C24 0.042(6) 0.031(5) 0.047(6) 0.003(4) 0.007(5) 0.005(4)
C25 0.052(7) 0.033(5) 0.054(7) -0.001(5) 0.015(5) -0.001(5)
C26 0.080(9) 0.068(8) 0.064(8) -0.007(6) 0.023(7) 0.019(7)
C27 0.098(11) 0.031(6) 0.110(11) -0.016(6) 0.021(9) -0.009(6)
C28 0.063(8) 0.040(6) 0.096(10) -0.013(6) 0.013(7) 0.005(6)
C29 0.052(7) 0.031(5) 0.056(7) -0.007(5) 0.002(6) -0.011(5)
C30 0.041(6) 0.045(6) 0.064(8) -0.005(5) 0.009(6) -0.015(5)
C31 0.037(7) 0.057(7) 0.156(13) 0.008(8) 0.024(8) -0.006(6)
C32 0.043(7) 0.051(7) 0.133(12) -0.005(7) 0.029(7) 0.003(5)
C33 0.054(9) 0.078(11) 0.34(3) 0.040(14) 0.050(13) 0.002(8)
C34 0.042(8) 0.106(12) 0.199(18) -0.029(12) 0.029(10) -0.017(8)
C35 0.050(7) 0.059(7) 0.123(11) 0.007(7) 0.033(7) 0.007(6)
C36 0.044(7) 0.061(8) 0.118(11) -0.013(7) 0.015(7) -0.001(6)
C37 0.050(7) 0.062(8) 0.064(8) -0.007(6) 0.012(6) 0.009(6)
C38 0.054(7) 0.025(5) 0.057(7) 0.003(4) 0.007(5) 0.000(5)
C39 0.099(10) 0.042(7) 0.078(9) 0.004(6) 0.023(8) 0.010(7)
C40 0.128(13) 0.032(6) 0.112(11) -0.012(7) 0.037(10) -0.003(8)
C41 0.084(10) 0.048(7) 0.092(10) -0.008(7) 0.017(8) -0.014(7)
C42 0.074(9) 0.045(6) 0.060(8) 0.007(5) 0.009(7) -0.014(6)
C43 0.054(7) 0.040(6) 0.048(7) 0.002(5) 0.010(5) -0.003(5)
C44 0.071(9) 0.072(9) 0.134(13) -0.003(8) 0.012(9) -0.043(7)
N3 0.037(5) 0.042(5) 0.071(6) 0.000(4) 0.010(4) 0.004(4)
N4 0.041(5) 0.039(5) 0.068(6) -0.001(4) 0.010(4) -0.002(4)
O7 0.044(4) 0.048(4) 0.117(7) -0.005(4) 0.025(4) 0.009(4)
O8 0.039(4) 0.039(4) 0.068(5) -0.006(3) 0.012(4) -0.006(3)
O9 0.047(4) 0.033(4) 0.083(5) 0.001(3) 0.013(4) -0.001(3)
O10 0.057(5) 0.047(4) 0.100(6) 0.009(4) 0.013(5) -0.024(4)
O11 0.052(4) 0.068(5) 0.051(4) 0.001(4) 0.014(4) 0.003(4)
O12 0.065(5) 0.087(6) 0.047(4) 0.001(4) 0.013(4) -0.004(4)
Mn3 0.0407(9) 0.0423(8) 0.0446(9) -0.0027(7) 0.0061(7) -0.0034(7)
C45 0.097(11) 0.073(9) 0.118(12) 0.006(8) 0.003(9) -0.024(8)
C46 0.081(9) 0.035(6) 0.057(7) 0.003(5) 0.014(7) -0.003(6)
C47 0.098(11) 0.036(6) 0.080(9) -0.002(6) 0.020(8) -0.017(7)
C48 0.123(14) 0.053(8) 0.125(13) -0.014(8) 0.034(11) -0.031(9)
C49 0.145(16) 0.047(8) 0.156(16) 0.000(9) 0.059(14) 0.000(10)
C50 0.106(11) 0.053(8) 0.122(12) -0.005(8) 0.048(10) 0.019(8)
C51 0.096(10) 0.034(6) 0.068(8) -0.006(5) 0.022(7) -0.002(6)
C52 0.061(8) 0.064(8) 0.081(9) 0.005(7) 0.014(7) 0.017(7)
C53 0.061(10) 0.074(10) 0.25(2) 0.008(12) 0.043(12) -0.003(8)
C54 0.037(7) 0.103(10) 0.112(11) 0.000(9) 0.010(7) 0.006(7)
C55 0.061(10) 0.093(13) 0.31(3) 0.021(15) 0.039(14) 0.004(10)
C56 0.028(8) 0.151(18) 0.38(3) -0.05(2) 0.039(13) -0.046(10)
C57 0.044(7) 0.079(9) 0.121(11) -0.023(8) 0.010(7) -0.027(6)
C58 0.038(8) 0.096(12) 0.24(2) -0.037(13) 0.043(10) -0.015(8)
C59 0.055(7) 0.058(7) 0.068(8) -0.005(6) 0.009(6) -0.018(6)
C60 0.051(7) 0.041(6) 0.056(7) -0.018(5) 0.005(6) -0.001(5)
C61 0.065(8) 0.051(7) 0.091(10) -0.012(6) 0.013(7) -0.010(6)
C62 0.090(11) 0.048(7) 0.120(12) -0.023(8) 0.022(9) -0.002(8)
C63 0.060(8) 0.064(8) 0.096(10) -0.028(7) 0.011(7) 0.017(7)
C64 0.055(7) 0.066(8) 0.059(8) -0.005(6) 0.010(6) -0.004(6)
C65 0.043(6) 0.050(6) 0.044(6) -0.008(5) 0.005(5) -0.005(5)
C66 0.041(7) 0.098(10) 0.112(11) -0.001(8) 0.010(7) 0.012(7)
N5 0.054(6) 0.050(6) 0.080(7) 0.005(5) 0.018(5) 0.003(5)
N6 0.043(5) 0.044(5) 0.062(6) -0.013(4) 0.000(4) -0.005(4)
O13 0.043(5) 0.064(5) 0.109(7) -0.008(5) 0.021(5) -0.007(4)
O14 0.049(4) 0.035(4) 0.082(5) -0.005(4) 0.012(4) -0.002(3)
O15 0.053(5) 0.038(4) 0.089(6) -0.001(4) 0.009(4) -0.007(3)
O16 0.075(6) 0.056(5) 0.119(8) 0.009(5) -0.001(6) -0.027(5)
O17 0.064(5) 0.091(6) 0.037(4) -0.010(4) 0.002(4) -0.017(4)
O18 0.065(5) 0.131(7) 0.040(4) 0.011(5) 0.017(4) -0.010(5)
W1 0.0512(3) 0.0470(3) 0.0907(4) -0.0190(3) 0.0138(3) -0.0028(2)
C67 0.067(9) 0.060(7) 0.083(10) 0.016(7) 0.008(8) 0.001(7)
C68 0.066(9) 0.045(7) 0.093(10) -0.013(6) 0.004(8) 0.004(6)
C69 0.085(9) 0.056(8) 0.076(9) -0.012(7) -0.015(7) 0.006(7)
C70 0.061(10) 0.121(14) 0.114(14) -0.066(11) -0.015(9) -0.027(9)
C71 0.139(16) 0.165(18) 0.29(3) -0.147(19) 0.159(19) -0.097(14)
C72 0.056(10) 0.072(10) 0.23(2) -0.029(12) -0.023(11) -0.003(8)
C73 0.106(12) 0.146(16) 0.082(11) 0.011(10) 0.002(9) -0.079(11)
C74 0.192(17) 0.048(8) 0.116(12) -0.025(8) 0.088(12) -0.033(9)
N7 0.087(9) 0.112(11) 0.149(13) 0.045(9) -0.026(9) -0.035(8)
N8 0.073(8) 0.070(7) 0.100(9) -0.009(6) 0.028(7) -0.019(6)
N9 0.129(10) 0.042(6) 0.144(11) -0.020(7) -0.013(8) -0.008(7)
N10 0.099(11) 0.136(13) 0.140(13) -0.022(10) -0.058(10) -0.003(9)
N11 0.27(2) 0.26(2) 0.41(3) -0.25(2) 0.27(3) -0.17(2)
N12 0.068(9) 0.060(8) 0.38(3) -0.042(12) 0.012(13) -0.011(7)
N13 0.208(18) 0.168(16) 0.129(14) 0.033(12) 0.003(12) -0.101(14)
N14 0.236(18) 0.085(10) 0.189(16) -0.061(10) 0.120(14) -0.060(11)
O19 0.54(4) 0.207(19) 0.37(3) 0.14(2) 0.22(3) 0.20(2)
O20 0.31(2) 0.171(14) 0.157(13) 0.004(11) 0.007(13) -0.061(14)

loop_
_atom_type_symbol
_atom_type_description
_atom_type_scat_dispersion_real
_atom_type_scat_dispersion_imag
_atom_type_scat_source
C C 0.0033 0.0016 'International Tables Vol C Tables 4.2.6.8 and 6.1.1.4'
H H 0.0000 0.0000 'International Tables Vol C Tables 4.2.6.8 and 6.1.1.4'
N N 0.0061 0.0033 'International Tables Vol C Tables 4.2.6.8 and 6.1.1.4'
O O 0.0106 0.0060 'International Tables Vol C Tables 4.2.6.8 and 6.1.1.4'
Mn Mn 0.3368 0.7283 'International Tables Vol C Tables 4.2.6.8 and 6.1.1.4'
W W -0.8490 6.8722 'International Tables Vol C Tables 4.2.6.8 and 6.1.1.4'

loop_
_geom_angle_atom_site_label_1
_geom_angle_atom_site_label_2
_geom_angle_atom_site_label_3
_geom_angle
_geom_angle_site_symmetry_1
_geom_angle_site_symmetry_3
_geom_angle_publ_flag
O3 Mn1 O2 93.0(3) . . ?
O3 Mn1 N1 174.3(3) . . ?
O2 Mn1 N1 92.0(3) . . ?
O3 Mn1 N2 92.1(3) . . ?
O2 Mn1 N2 174.5(3) . . ?
N1 Mn1 N2 82.8(3) . . ?
O3 Mn1 O5 92.6(4) . . ?
O2 Mn1 O5 90.9(3) . . ?
N1 Mn1 O5 90.1(4) . . ?
N2 Mn1 O5 91.1(3) . . ?
O3 Mn1 O6 89.7(3) . . ?
O2 Mn1 O6 89.1(3) . . ?
N1 Mn1 O6 87.6(3) . . ?
N2 Mn1 O6 88.8(3) . . ?
O5 Mn1 O6 177.7(3) . . ?
O2 C2 C7 124.3(9) . . ?
O2 C2 C3 117.0(10) . . ?
C7 C2 C3 118.7(9) . . ?
C4 C3 O1 126.4(10) . . ?
C4 C3 C2 120.5(11) . . ?
O1 C3 C2 113.1(9) . . ?
C5 C4 C3 120.6(12) . . ?
C4 C5 C6 121.0(12) . . ?
C5 C6 C7 119.5(12) . . ?
C2 C7 C6 119.6(10) . . ?
C2 C7 C8 123.0(9) . . ?
C6 C7 C8 117.4(11) . . ?
N1 C8 C7 125.2(10) . . ?
C14 C9 N1 110.1(11) . . ?
C14 C9 C10 117.1(12) . . ?
N1 C9 C10 122.6(10) . . ?
C9 C10 C11 112.4(11) . . ?
C12 C11 C10 116.0(14) . . ?
C11 C12 C13 119.7(13) . . ?
C12 C13 C14 111.6(11) . . ?
C9 C14 N2 114.8(10) . . ?
C9 C14 C13 120.0(11) . . ?
N2 C14 C13 116.8(11) . . ?
N2 C15 C16 126.9(10) . . ?
C21 C16 C17 120.8(11) . . ?
C21 C16 C15 121.7(9) . . ?
C17 C16 C15 117.5(10) . . ?
C18 C17 C16 120.1(11) . . ?
C17 C18 C19 120.4(10) . . ?
C20 C19 C18 119.2(11) . . ?
C19 C20 O4 122.8(11) . . ?
C19 C20 C21 123.1(11) . . ?
O4 C20 C21 113.9(9) . . ?
O3 C21 C16 125.1(10) . . ?
O3 C21 C20 118.7(9) . . ?
C16 C21 C20 116.2(10) . . ?
C8 N1 C9 119.8(9) . . ?
C8 N1 Mn1 125.8(7) . . ?
C9 N1 Mn1 114.4(7) . . ?
C15 N2 C14 124.9(9) . . ?
C15 N2 Mn1 124.4(7) . . ?
C14 N2 Mn1 110.7(7) . . ?
C3 O1 C1 118.6(8) . . ?
C2 O2 Mn1 128.8(7) . . ?
C21 O3 Mn1 129.2(6) . . ?
C20 O4 C22 119.3(9) . . ?
O9 Mn2 O8 91.2(3) . . ?
O9 Mn2 N3 174.5(3) . . ?
O8 Mn2 N3 92.9(3) . . ?
O9 Mn2 N4 92.0(3) . . ?
O8 Mn2 N4 175.3(3) . . ?
N3 Mn2 N4 83.7(3) . . ?
O9 Mn2 O11 95.5(3) . . ?
O8 Mn2 O11 94.5(3) . . ?
N3 Mn2 O11 87.8(3) . . ?
N4 Mn2 O11 88.7(3) . . ?
O9 Mn2 O12 90.8(3) . . ?
O8 Mn2 O12 88.9(3) . . ?
N3 Mn2 O12 85.7(3) . . ?
N4 Mn2 O12 87.5(3) . . ?
O11 Mn2 O12 172.8(3) . . ?
O8 C24 C29 124.7(8) . . ?
O8 C24 C25 116.8(8) . . ?
C29 C24 C25 118.5(8) . . ?
O7 C25 C26 126.1(10) . . ?
O7 C25 C24 113.8(8) . . ?
C26 C25 C24 120.0(10) . . ?
C27 C26 C25 120.1(11) . . ?
C28 C27 C26 119.8(10) . . ?
C27 C28 C29 121.7(11) . . ?
C28 C29 C24 119.8(10) . . ?
C28 C29 C30 118.3(9) . . ?
C24 C29 C30 121.8(8) . . ?
N3 C30 C29 125.8(9) . . ?
C36 C31 N3 108.9(9) . . ?
C36 C31 C32 113.5(11) . . ?
N3 C31 C32 116.9(10) . . ?
C31 C32 C33 109.2(10) . . ?
C34 C33 C32 114.1(13) . . ?
C33 C34 C35 117.6(13) . . ?
C34 C35 C36 109.8(10) . . ?
C31 C36 N4 110.1(10) . . ?
C31 C36 C35 116.5(10) . . ?
N4 C36 C35 115.1(9) . . ?
N4 C37 C38 126.5(10) . . ?
C39 C38 C43 120.9(10) . . ?
C39 C38 C37 117.2(10) . . ?
C43 C38 C37 121.8(9) . . ?
C40 C39 C38 118.6(12) . . ?
C41 C40 C39 120.8(11) . . ?
C42 C41 C40 120.9(11) . . ?
O10 C42 C41 126.7(11) . . ?
O10 C42 C43 112.8(9) . . ?
C41 C42 C43 120.5(12) . . ?
O9 C43 C38 123.7(9) . . ?
O9 C43 C42 118.0(10) . . ?
C38 C43 C42 118.3(10) . . ?
C30 N3 C31 123.3(8) . . ?
C30 N3 Mn2 125.8(7) . . ?
C31 N3 Mn2 110.8(6) . . ?
C37 N4 C36 123.7(9) . . ?
C37 N4 Mn2 125.3(7) . . ?
C36 N4 Mn2 110.9(6) . . ?
C25 O7 C23 117.1(8) . . ?
C24 O8 Mn2 127.1(6) . . ?
C43 O9 Mn2 129.3(6) . . ?
C42 O10 C44 115.0(9) . . ?
O14 Mn3 O15 91.6(3) . . ?
O14 Mn3 N6 92.7(3) . . ?
O15 Mn3 N6 175.7(3) . . ?
O14 Mn3 N5 176.6(3) . . ?
O15 Mn3 N5 91.8(3) . . ?
N6 Mn3 N5 84.0(4) . . ?
O14 Mn3 O18 91.0(3) . . ?
O15 Mn3 O18 92.8(3) . . ?
N6 Mn3 O18 87.6(3) . . ?
N5 Mn3 O18 88.4(3) . . ?
O14 Mn3 O17 91.8(3) . . ?
O15 Mn3 O17 92.0(3) . . ?
N6 Mn3 O17 87.4(3) . . ?
N5 Mn3 O17 88.6(3) . . ?
O18 Mn3 O17 174.4(3) . . ?
O15 C46 C47 118.0(11) . . ?
O15 C46 C51 122.4(10) . . ?
C47 C46 C51 119.6(10) . . ?
C48 C47 O16 126.3(12) . . ?
C48 C47 C46 119.3(14) . . ?
O16 C47 C46 114.3(10) . . ?
C47 C48 C49 123.5(14) . . ?
C48 C49 C50 119.3(13) . . ?
C49 C50 C51 119.9(13) . . ?
C46 C51 C50 118.4(11) . . ?
C46 C51 C52 122.9(10) . . ?
C50 C51 C52 118.7(12) . . ?
N5 C52 C51 126.0(11) . . ?
C58 C53 N5 112.3(12) . . ?
C58 C53 C54 120.2(13) . . ?
N5 C53 C54 120.1(13) . . ?
C55 C54 C53 114.4(13) . . ?
C56 C55 C54 113.7(16) . . ?
C55 C56 C57 118.2(15) . . ?
C58 C57 C56 108.5(11) . . ?
C53 C58 N6 116.2(12) . . ?
C53 C58 C57 119.5(13) . . ?
N6 C58 C57 116.2(12) . . ?
N6 C59 C60 126.1(10) . . ?
C65 C60 C61 120.1(10) . . ?
C65 C60 C59 120.3(9) . . ?
C61 C60 C59 119.6(10) . . ?
C62 C61 C60 120.3(11) . . ?
C61 C62 C63 120.6(11) . . ?
C62 C63 C64 121.9(11) . . ?
O13 C64 C63 127.5(11) . . ?
O13 C64 C65 114.1(10) . . ?
C63 C64 C65 118.4(10) . . ?
O14 C65 C60 126.0(9) . . ?
O14 C65 C64 115.5(9) . . ?
C60 C65 C64 118.4(9) . . ?
C52 N5 C53 121.5(11) . . ?
C52 N5 Mn3 126.4(8) . . ?
C53 N5 Mn3 112.1(8) . . ?
C59 N6 C58 124.0(10) . . ?
C59 N6 Mn3 126.0(7) . . ?
C58 N6 Mn3 110.0(8) . . ?
C64 O13 C66 118.6(9) . . ?
C65 O14 Mn3 127.8(6) . . ?
C46 O15 Mn3 130.0(7) . . ?
C47 O16 C45 116.2(10) . . ?
C71 W1 C70 101.1(9) . . ?
C71 W1 C73 78.5(9) . . ?
C70 W1 C73 143.7(6) . . ?
C71 W1 C74 145.0(6) . . ?
C70 W1 C74 87.7(6) . . ?
C73 W1 C74 74.9(6) . . ?
C71 W1 C72 73.7(7) . . ?
C70 W1 C72 72.4(6) . . ?
C73 W1 C72 72.8(6) . . ?
C74 W1 C72 77.0(6) . . ?
C71 W1 C67 86.9(8) . . ?
C70 W1 C67 146.0(5) . . ?
C73 W1 C67 70.1(5) . . ?
C74 W1 C67 104.6(7) . . ?
C72 W1 C67 140.8(6) . . ?
C71 W1 C69 73.0(6) . . ?
C70 W1 C69 75.7(5) . . ?
C73 W1 C69 135.8(5) . . ?
C74 W1 C69 141.6(5) . . ?
C72 W1 C69 127.6(5) . . ?
C67 W1 C69 75.3(5) . . ?
C71 W1 C68 144.9(5) . . ?
C70 W1 C68 76.7(5) . . ?
C73 W1 C68 123.9(6) . . ?
C74 W1 C68 69.9(5) . . ?
C72 W1 C68 135.1(6) . . ?
C67 W1 C68 78.1(5) . . ?
C69 W1 C68 72.6(4) . . ?
N7 C67 W1 176.1(13) . . ?
N8 C68 W1 178.6(12) . . ?
N9 C69 W1 175.9(12) . . ?
N10 C70 W1 177.3(14) . . ?
N11 C71 W1 174(3) . . ?
N12 C72 W1 178.8(16) . . ?
N13 C73 W1 177.8(17) . . ?
N14 C74 W1 176.9(19) . . ?

loop_
_geom_bond_atom_site_label_1
_geom_bond_atom_site_label_2
_geom_bond_distance
_geom_bond_site_symmetry_2
_geom_bond_publ_flag
Mn1 O3 1.867(6) . ?
Mn1 O2 1.872(7) . ?
Mn1 N1 1.963(9) . ?
Mn1 N2 1.988(8) . ?
Mn1 O5 2.263(8) . ?
Mn1 O6 2.274(7) . ?
C1 O1 1.412(11) . ?
C2 O2 1.315(11) . ?
C2 C7 1.391(14) . ?
C2 C3 1.411(13) . ?
C3 C4 1.371(14) . ?
C3 O1 1.375(12) . ?
C4 C5 1.363(16) . ?
C5 C6 1.372(16) . ?
C6 C7 1.418(14) . ?
C7 C8 1.420(14) . ?
C8 N1 1.301(12) . ?
C9 C14 1.385(16) . ?
C9 N1 1.476(14) . ?
C9 C10 1.481(15) . ?
C10 C11 1.542(17) . ?
C11 C12 1.348(19) . ?
C12 C13 1.497(17) . ?
C13 C14 1.507(15) . ?
C14 N2 1.483(14) . ?
C15 N2 1.279(12) . ?
C15 C16 1.436(14) . ?
C16 C21 1.392(14) . ?
C16 C17 1.410(13) . ?
C17 C18 1.377(16) . ?
C18 C19 1.388(16) . ?
C19 C20 1.353(14) . ?
C20 O4 1.377(12) . ?
C20 C21 1.428(14) . ?
C21 O3 1.303(11) . ?
C22 O4 1.416(12) . ?
Mn2 O9 1.865(6) . ?
Mn2 O8 1.876(6) . ?
Mn2 N3 1.956(8) . ?
Mn2 N4 1.974(8) . ?
Mn2 O11 2.237(7) . ?
Mn2 O12 2.321(7) . ?
C23 O7 1.412(12) . ?
C24 O8 1.344(10) . ?
C24 C29 1.388(12) . ?
C24 C25 1.422(12) . ?
C25 O7 1.367(11) . ?
C25 C26 1.381(13) . ?
C26 C27 1.380(16) . ?
C27 C28 1.366(15) . ?
C28 C29 1.376(13) . ?
C29 C30 1.472(13) . ?
C30 N3 1.267(11) . ?
C31 C36 1.416(15) . ?
C31 N3 1.491(12) . ?
C31 C32 1.514(15) . ?
C32 C33 1.517(17) . ?
C33 C34 1.427(19) . ?
C34 C35 1.498(16) . ?
C35 C36 1.530(14) . ?
C36 N4 1.499(13) . ?
C37 N4 1.286(12) . ?
C37 C38 1.448(14) . ?
C38 C39 1.397(13) . ?
C38 C43 1.398(13) . ?
C39 C40 1.385(17) . ?
C40 C41 1.373(16) . ?
C41 C42 1.361(15) . ?
C42 O10 1.358(13) . ?
C42 C43 1.403(14) . ?
C43 O9 1.337(11) . ?
C44 O10 1.417(12) . ?
Mn3 O14 1.865(7) . ?
Mn3 O15 1.878(7) . ?
Mn3 N6 1.952(8) . ?
Mn3 N5 1.964(9) . ?
Mn3 O18 2.234(7) . ?
Mn3 O17 2.262(7) . ?
C45 O16 1.407(13) . ?
C46 O15 1.320(11) . ?
C46 C47 1.382(15) . ?
C46 C51 1.407(15) . ?
C47 C48 1.346(17) . ?
C47 O16 1.353(14) . ?
C48 C49 1.352(19) . ?
C49 C50 1.368(19) . ?
C50 C51 1.418(14) . ?
C51 C52 1.446(15) . ?
C52 N5 1.254(13) . ?
C53 C58 1.34(2) . ?
C53 N5 1.467(16) . ?
C53 C54 1.471(17) . ?
C54 C55 1.465(19) . ?
C55 C56 1.41(2) . ?
C56 C57 1.571(18) . ?
C57 C58 1.528(16) . ?
C58 N6 1.472(14) . ?
C59 N6 1.264(12) . ?
C59 C60 1.463(14) . ?
C60 C65 1.402(13) . ?
C60 C61 1.403(14) . ?
C61 C62 1.361(16) . ?
C62 C63 1.374(16) . ?
C63 C64 1.376(15) . ?
C64 O13 1.341(12) . ?
C64 C65 1.447(14) . ?
C65 O14 1.309(11) . ?
C66 O13 1.387(12) . ?
W1 C71 2.104(18) . ?
W1 C70 2.12(2) . ?
W1 C73 2.121(18) . ?
W1 C74 2.126(14) . ?
W1 C72 2.137(16) . ?
W1 C67 2.142(15) . ?
W1 C69 2.182(13) . ?
W1 C68 2.197(15) . ?
C67 N7 1.170(15) . ?
C68 N8 1.132(14) . ?
C69 N9 1.145(14) . ?
C70 N10 1.180(18) . ?
C71 N11 1.11(2) . ?
C72 N12 1.137(16) . ?
C73 N13 1.20(2) . ?
C74 N14 1.115(15) . ?
